data_8103127
loop_
_publ_author_name
'De-Qiang Qi'
'Piao-Piao Lin'
'Fen-Fen Ni'
'Tian-Hao Kong'

_publ_section_title
;
 Crystal structure of bis(acetylacetone)-p-naphthalenediimine, C20H22N2O2
;
_journal_issue 1
_journal_name_full 'Zeitschrift f\"ur Kristallographie - New Crystal Structures'
_journal_page_first 99
_journal_volume 226
_journal_year 2011
_chemical_formula_moiety 'C20 H22 N2 O2'
_chemical_formula_sum 'C20 H22 N2 O2'
_chemical_formula_weight 322.40
_space_group_IT_number 14
_symmetry_cell_setting monoclinic
_symmetry_space_group_name_Hall '-P 2ybc'
_symmetry_space_group_name_H-M 'P 1 21/c 1'
_atom_sites_solution_hydrogens geom
_atom_sites_solution_primary direct
_atom_sites_solution_secondary difmap
_audit_creation_method SHELXL-97
_cell_angle_alpha 90.00
_cell_angle_beta 109.57(1)
_cell_angle_gamma 90.00
_cell_formula_units_Z 2
_cell_length_a 8.196(2)
_cell_length_b 9.078(2)
_cell_length_c 12.235(3)
_cell_measurement_reflns_used 1700
_cell_measurement_temperature 298(2)
_cell_measurement_theta_max 25.391
_cell_measurement_theta_min 2.637
_cell_volume 857.7(4)
_computing_cell_refinement 'Bruker SMART'
_computing_data_collection 'Bruker SMART'
_computing_data_reduction 'Bruker SAINT'
_computing_molecular_graphics 'Bruker SHELXTL'
_computing_publication_material 'Bruker SHELXTL'
_computing_structure_refinement 'SHELXL-97 (Sheldrick, 1997)'
_computing_structure_solution 'SHELXS-97 (Sheldrick, 1990)'
_diffrn_ambient_temperature 298(2)
_diffrn_measured_fraction_theta_full 0.999
_diffrn_measured_fraction_theta_max 0.999
_diffrn_measurement_device_type 'CCD area detector'
_diffrn_measurement_method 'phi and omega scans'
_diffrn_radiation_monochromator graphite
_diffrn_radiation_source 'fine-focus sealed tube'
_diffrn_radiation_type MoK\a
_diffrn_radiation_wavelength 0.71073
_diffrn_reflns_av_R_equivalents 0.0249
_diffrn_reflns_av_sigmaI/netI 0.0292
_diffrn_reflns_limit_h_max 9
_diffrn_reflns_limit_h_min -9
_diffrn_reflns_limit_k_max 10
_diffrn_reflns_limit_k_min -10
_diffrn_reflns_limit_l_max 14
_diffrn_reflns_limit_l_min -7
_diffrn_reflns_number 4346
_diffrn_reflns_theta_full 25.50
_diffrn_reflns_theta_max 25.50
_diffrn_reflns_theta_min 2.64
_exptl_absorpt_coefficient_mu 0.081
_exptl_absorpt_correction_type none
_exptl_crystal_colour yellow
_exptl_crystal_density_diffrn 1.248
_exptl_crystal_density_method 'not measured'
_exptl_crystal_description block
_exptl_crystal_F_000 344
_exptl_crystal_size_max 0.45
_exptl_crystal_size_mid 0.24
_exptl_crystal_size_min 0.24
_refine_diff_density_max 0.206
_refine_diff_density_min -0.300
_refine_diff_density_rms 0.073
_refine_ls_extinction_method none
_refine_ls_goodness_of_fit_ref 1.032
_refine_ls_hydrogen_treatment constr
_refine_ls_matrix_type full
_refine_ls_number_parameters 112
_refine_ls_number_reflns 1599
_refine_ls_number_restraints 0
_refine_ls_restrained_S_all 1.032
_refine_ls_R_factor_all 0.0623
_refine_ls_R_factor_gt 0.0531
_refine_ls_shift/su_max 0.000
_refine_ls_shift/su_mean 0.000
_refine_ls_structure_factor_coef Fsqd
_refine_ls_weighting_details 'calc w=1/[\s^2^(Fo^2^)+(0.0826P)^2^+0.1672P] where P=(Fo^2^+2Fc^2^)/3'
_refine_ls_weighting_scheme calc
_refine_ls_wR_factor_gt 0.1382
_refine_ls_wR_factor_ref 0.1457
_reflns_number_gt 1345
_reflns_number_total 1599
_reflns_threshold_expression >2sigma(I)
_cod_data_source_file 1267-3342.cff
_cod_data_source_block 101212b
_cod_depositor_comments
;
The following automatic conversions were performed:

'_symmetry_cell_setting' value 'Monoclinic' changed to 'monoclinic'
according to /home/saulius/struct/CIF-dictionaries/cif_core.dic
dictionary named 'cif_core.dic' version 2.4.1 from 2010-06-29.

Automatic conversion script
Id: cif_fix_values 1715 2011-07-08 13:25:40Z adriana 
;
_cod_original_cell_volume 857.8(4)
_cod_original_sg_symbol_H-M 'P 21/C'
_cod_database_code 8103127

loop_
_symmetry_equiv_pos_as_xyz
'x, y, z'
'-x, y+1/2, -z+1/2'
'-x, -y, -z'
'x, -y-1/2, z-1/2'

loop_
_atom_site_label
_atom_site_type_symbol
_atom_site_fract_x
_atom_site_fract_y
_atom_site_fract_z
_atom_site_U_iso_or_equiv
_atom_site_adp_type
_atom_site_occupancy
_atom_site_symmetry_multiplicity
_atom_site_calc_flag
_atom_site_refinement_flags
C1 C 0.6292(3) 0.2361(2) 0.09996(18) 0.0556(5) Uani 1 1 d .
H1 H 0.6556 0.3223 0.1435 0.067 Uiso 1 1 calc R
C2 C 0.4849(2) 0.15746(18) 0.09489(15) 0.0466(4) Uani 1 1 d .
C3 C 0.4441(2) 0.02392(18) 0.03035(14) 0.0424(4) Uani 1 1 d .
C4 C 0.2972(2) -0.0619(2) 0.02338(17) 0.0504(5) Uani 1 1 d .
H4 H 0.2235 -0.0319 0.0626 0.061 Uiso 1 1 calc R
C5 C 0.2628(2) -0.1878(2) -0.04008(18) 0.0568(5) Uani 1 1 d .
H5 H 0.1654 -0.2428 -0.0437 0.068 Uiso 1 1 calc R
C6 C 0.3461(3) 0.4614(2) 0.1046(2) 0.0700(6) Uani 1 1 d .
H6A H 0.4616 0.4958 0.1443 0.105 Uiso 1 1 calc R
H6B H 0.2650 0.5387 0.1022 0.105 Uiso 1 1 calc R
H6C H 0.3357 0.4333 0.0269 0.105 Uiso 1 1 calc R
C7 C 0.3087(2) 0.33158(19) 0.16730(16) 0.0491(5) Uani 1 1 d .
C8 C 0.2011(3) 0.3442(2) 0.23178(17) 0.0541(5) Uani 1 1 d .
H8 H 0.1572 0.4371 0.2379 0.065 Uiso 1 1 calc R
C9 C 0.1518(2) 0.2262(2) 0.28979(16) 0.0525(5) Uani 1 1 d .
C10 C 0.0320(3) 0.2588(3) 0.3560(2) 0.0660(6) Uani 1 1 d .
H10A H -0.0464 0.1778 0.3482 0.099 Uiso 1 1 calc R
H10B H -0.0327 0.3466 0.3258 0.099 Uiso 1 1 calc R
H10C H 0.0982 0.2729 0.4365 0.099 Uiso 1 1 calc R
N1 N 0.3757(2) 0.19911(17) 0.15750(14) 0.0540(5) Uani 1 1 d .
H1A H 0.3333 0.1296 0.1947 0.064(6) Uiso 1 1 d R
O1 O 0.2008(2) 0.09717(15) 0.28687(14) 0.0703(5) Uani 1 1 d .

loop_
_atom_site_aniso_label
_atom_site_aniso_U_11
_atom_site_aniso_U_22
_atom_site_aniso_U_33
_atom_site_aniso_U_23
_atom_site_aniso_U_13
_atom_site_aniso_U_12
C1 0.0608(11) 0.0446(10) 0.0619(12) -0.0045(9) 0.0211(9) -0.0022(8)
C2 0.0550(10) 0.0419(9) 0.0466(10) 0.0057(7) 0.0218(8) 0.0075(7)
C3 0.0475(9) 0.0388(9) 0.0440(9) 0.0086(7) 0.0194(7) 0.0050(7)
C4 0.0516(10) 0.0475(10) 0.0598(11) 0.0077(8) 0.0288(9) 0.0040(8)
C5 0.0519(10) 0.0493(10) 0.0731(13) 0.0031(9) 0.0262(10) -0.0052(8)
C6 0.0942(16) 0.0462(11) 0.0833(16) 0.0043(10) 0.0481(14) 0.0059(10)
C7 0.0597(11) 0.0415(9) 0.0471(10) -0.0052(7) 0.0189(8) 0.0018(8)
C8 0.0651(11) 0.0440(10) 0.0580(11) -0.0088(8) 0.0269(10) 0.0043(8)
C9 0.0537(10) 0.0557(11) 0.0497(11) -0.0072(8) 0.0195(9) 0.0002(8)
C10 0.0619(12) 0.0756(14) 0.0686(13) -0.0113(11) 0.0325(11) -0.0047(10)
N1 0.0713(10) 0.0431(8) 0.0582(10) 0.0039(7) 0.0356(8) 0.0063(7)
O1 0.0891(10) 0.0547(9) 0.0841(11) 0.0070(7) 0.0517(9) 0.0081(7)

loop_
_atom_type_symbol
_atom_type_description
_atom_type_scat_dispersion_real
_atom_type_scat_dispersion_imag
_atom_type_scat_source
C C 0.0033 0.0016 'International Tables Vol C Tables 4.2.6.8 and 6.1.1.4'
H H 0.0000 0.0000 'International Tables Vol C Tables 4.2.6.8 and 6.1.1.4'
N N 0.0061 0.0033 'International Tables Vol C Tables 4.2.6.8 and 6.1.1.4'
O O 0.0106 0.0060 'International Tables Vol C Tables 4.2.6.8 and 6.1.1.4'

loop_
_geom_angle_atom_site_label_1
_geom_angle_atom_site_label_2
_geom_angle_atom_site_label_3
_geom_angle
_geom_angle_site_symmetry_1
_geom_angle_site_symmetry_3
C2 C1 C5 120.25(17) . 3_655
C2 C1 H1 119.9 . .
C5 C1 H1 119.9 3_655 .
C1 C2 N1 122.19(17) . .
C1 C2 C3 120.65(16) . .
N1 C2 C3 117.06(15) . .
C4 C3 C2 122.73(15) . .
C4 C3 C3 118.9(2) . 3_655
C2 C3 C3 118.34(18) . 3_655
C5 C4 C3 120.60(17) . .
C5 C4 H4 119.7 . .
C3 C4 H4 119.7 . .
C4 C5 C1 121.21(17) . 3_655
C4 C5 H5 119.4 . .
C1 C5 H5 119.4 3_655 .
C7 C6 H6A 109.5 . .
C7 C6 H6B 109.5 . .
H6A C6 H6B 109.5 . .
C7 C6 H6C 109.5 . .
H6A C6 H6C 109.5 . .
H6B C6 H6C 109.5 . .
N1 C7 C8 119.14(17) . .
N1 C7 C6 120.00(17) . .
C8 C7 C6 120.82(16) . .
C7 C8 C9 124.88(17) . .
C7 C8 H8 117.6 . .
C9 C8 H8 117.6 . .
O1 C9 C8 123.31(18) . .
O1 C9 C10 118.59(18) . .
C8 C9 C10 118.09(17) . .
C9 C10 H10A 109.5 . .
C9 C10 H10B 109.5 . .
H10A C10 H10B 109.5 . .
C9 C10 H10C 109.5 . .
H10A C10 H10C 109.5 . .
H10B C10 H10C 109.5 . .
C7 N1 C2 129.85(16) . .
C7 N1 H1A 109.8 . .
C2 N1 H1A 120.2 . .

loop_
_geom_bond_atom_site_label_1
_geom_bond_atom_site_label_2
_geom_bond_distance
_geom_bond_site_symmetry_2
C1 C2 1.365(3) .
C1 C5 1.396(3) 3_655
C1 H1 0.9300 .
C2 N1 1.411(2) .
C2 C3 1.424(2) .
C3 C4 1.412(2) .
C3 C3 1.427(3) 3_655
C4 C5 1.357(3) .
C4 H4 0.9300 .
C5 C1 1.396(3) 3_655
C5 H5 0.9300 .
C6 C7 1.493(3) .
C6 H6A 0.9600 .
C6 H6B 0.9600 .
C6 H6C 0.9600 .
C7 N1 1.344(2) .
C7 C8 1.371(3) .
C8 C9 1.416(3) .
C8 H8 0.9300 .
C9 O1 1.243(2) .
C9 C10 1.497(3) .
C10 H10A 0.9600 .
C10 H10B 0.9600 .
C10 H10C 0.9600 .
N1 H1A 0.9127 .

loop_
_geom_hbond_atom_site_label_D
_geom_hbond_atom_site_label_H
_geom_hbond_atom_site_label_A
_geom_hbond_distance_DH
_geom_hbond_distance_HA
_geom_hbond_distance_DA
_geom_hbond_angle_DHA
N1 H1A O1 0.91 1.83 2.634(2) 145.3

loop_
_geom_torsion_atom_site_label_1
_geom_torsion_atom_site_label_2
_geom_torsion_atom_site_label_3
_geom_torsion_atom_site_label_4
_geom_torsion
_geom_torsion_site_symmetry_1
_geom_torsion_site_symmetry_4
C5 C1 C2 N1 177.53(17) 3_655 .
C5 C1 C2 C3 1.1(3) 3_655 .
C1 C2 C3 C4 179.42(17) . .
N1 C2 C3 C4 2.8(2) . .
C1 C2 C3 C3 -1.1(3) . 3_655
N1 C2 C3 C3 -177.69(17) . 3_655
C2 C3 C4 C5 179.41(17) . .
C3 C3 C4 C5 -0.1(3) 3_655 .
C3 C4 C5 C1 0.1(3) . 3_655
N1 C7 C8 C9 -0.6(3) . .
C6 C7 C8 C9 176.96(19) . .
C7 C8 C9 O1 -0.8(3) . .
C7 C8 C9 C10 -179.60(18) . .
C8 C7 N1 C2 178.42(18) . .
C6 C7 N1 C2 0.8(3) . .
C1 C2 N1 C7 47.4(3) . .
C3 C2 N1 C7 -136.1(2) . .
